data_7016065
loop_
_publ_author_name
'Pun, Doris'
'Knobloch, Donald J.'
'Lobkovsky, Emil'
'Chirik, Paul J.'

_publ_section_title
;
 Cyclisation of \a,\w-dienes promoted by bis(indenyl)zirconium sandwich
 and ansa-titanocene dinitrogen complexes.
;
_journal_issue 30
_journal_name_full 'Dalton transactions (Cambridge, England : 2003)'
_journal_page_first 7737
_journal_page_last 7747
_journal_paper_doi 10.1039/c1dt10149h
_journal_volume 40
_journal_year 2011
_chemical_formula_moiety 'C30 H49 N Si Ti'
_chemical_formula_sum 'C30 H49 N Si Ti'
_chemical_formula_weight 499.69
_chemical_name_systematic
;
?
;
_space_group_IT_number 14
_symmetry_cell_setting monoclinic
_symmetry_space_group_name_Hall '-P 2ybc'
_symmetry_space_group_name_H-M 'P 1 21/c 1'
_atom_sites_solution_hydrogens difmap
_atom_sites_solution_primary direct
_atom_sites_solution_secondary difmap
_audit_creation_method SHELXL-97
_cell_angle_alpha 90.00
_cell_angle_beta 115.665(3)
_cell_angle_gamma 90.00
_cell_formula_units_Z 4
_cell_length_a 17.6335(8)
_cell_length_b 9.8554(6)
_cell_length_c 17.9416(11)
_cell_measurement_reflns_used 3998
_cell_measurement_temperature 173(2)
_cell_measurement_theta_max 27.87
_cell_measurement_theta_min 2.42
_cell_volume 2810.4(3)
_computing_cell_refinement 'Bruker SAINT+'
_computing_data_collection 'Bruker APEX2'
_computing_data_reduction 'Bruker SAINT+'
_computing_molecular_graphics 'Bruker SHELXTL'
_computing_publication_material 'Bruker SHELXTL'
_computing_structure_refinement 'SHELXL-97 (Sheldrick, 1997)'
_computing_structure_solution 'SHELXS-97 (Sheldrick, 1990)'
_diffrn_ambient_temperature 173(2)
_diffrn_measured_fraction_theta_full 0.998
_diffrn_measured_fraction_theta_max 0.998
_diffrn_measurement_device_type 'Bruker X8 APEX II diffractometer'
_diffrn_measurement_method 'phi and omega scans'
_diffrn_radiation_monochromator graphite
_diffrn_radiation_source 'fine-focus sealed tube'
_diffrn_radiation_type MoK\a
_diffrn_radiation_wavelength 0.71073
_diffrn_reflns_av_R_equivalents 0.0559
_diffrn_reflns_av_sigmaI/netI 0.0569
_diffrn_reflns_limit_h_max 22
_diffrn_reflns_limit_h_min -23
_diffrn_reflns_limit_k_max 12
_diffrn_reflns_limit_k_min -13
_diffrn_reflns_limit_l_max 23
_diffrn_reflns_limit_l_min -23
_diffrn_reflns_number 26243
_diffrn_reflns_theta_full 28.28
_diffrn_reflns_theta_max 28.28
_diffrn_reflns_theta_min 2.28
_exptl_absorpt_coefficient_mu 0.365
_exptl_absorpt_correction_T_max 0.9473
_exptl_absorpt_correction_T_min 0.8828
_exptl_absorpt_correction_type multi-scan
_exptl_absorpt_process_details SADABS
_exptl_crystal_colour red
_exptl_crystal_density_diffrn 1.181
_exptl_crystal_density_method 'not measured'
_exptl_crystal_description block
_exptl_crystal_F_000 1088
_exptl_crystal_size_max 0.35
_exptl_crystal_size_mid 0.20
_exptl_crystal_size_min 0.15
_refine_diff_density_max 0.529
_refine_diff_density_min -0.279
_refine_diff_density_rms 0.062
_refine_ls_extinction_method none
_refine_ls_goodness_of_fit_ref 1.019
_refine_ls_hydrogen_treatment refall
_refine_ls_matrix_type full
_refine_ls_number_parameters 494
_refine_ls_number_reflns 6956
_refine_ls_number_restraints 0
_refine_ls_restrained_S_all 1.019
_refine_ls_R_factor_all 0.0722
_refine_ls_R_factor_gt 0.0457
_refine_ls_shift/su_max 0.014
_refine_ls_shift/su_mean 0.001
_refine_ls_structure_factor_coef Fsqd
_refine_ls_weighting_details 'calc w=1/[\s^2^(Fo^2^)+(0.0530P)^2^+0.8078P] where P=(Fo^2^+2Fc^2^)/3'
_refine_ls_weighting_scheme calc
_refine_ls_wR_factor_gt 0.1033
_refine_ls_wR_factor_ref 0.1170
_reflns_number_gt 5011
_reflns_number_total 6956
_reflns_threshold_expression >2sigma(I)
_cod_data_source_file c1dt10149h.txt
_cod_data_source_block djk3
_cod_depositor_comments
;
The following automatic conversions were performed:

'_symmetry_cell_setting' value 'Monoclinic' changed to 'monoclinic'
according to /home/saulius/struct/CIF-dictionaries/cif_core.dic
dictionary named 'cif_core.dic' version 2.4.1 from 2010-06-29.

Automatic conversion script
Id: cif_fix_values 1715 2011-07-08 13:25:40Z adriana 
;
_cod_original_sg_symbol_H-M P2(1)/c
_cod_database_code 7016065

loop_
_symmetry_equiv_pos_as_xyz
'x, y, z'
'-x, y+1/2, -z+1/2'
'-x, -y, -z'
'x, -y-1/2, z-1/2'

loop_
_atom_site_label
_atom_site_type_symbol
_atom_site_fract_x
_atom_site_fract_y
_atom_site_fract_z
_atom_site_U_iso_or_equiv
_atom_site_adp_type
_atom_site_occupancy
_atom_site_symmetry_multiplicity
_atom_site_calc_flag
_atom_site_refinement_flags
_atom_site_disorder_assembly
_atom_site_disorder_group
Ti1 Ti 0.326702(15) 0.21566(3) 0.478325(16) 0.01624(7) Uani 1 1 d . . .
Si1 Si 0.47117(3) 0.29336(5) 0.65686(3) 0.01962(10) Uani 1 1 d . . .
N1 N 0.12881(8) 0.01336(15) 0.24546(9) 0.0275(4) Uani 1 1 d . . .
C1 C 0.42696(9) 0.38111(16) 0.55487(9) 0.0175(3) Uani 1 1 d . . .
C2 C 0.34622(9) 0.44607(16) 0.51876(9) 0.0196(3) Uani 1 1 d . . .
C3 C 0.31926(9) 0.45589(16) 0.43273(9) 0.0206(4) Uani 1 1 d . . .
C4 C 0.38092(9) 0.39466(16) 0.41355(9) 0.0196(3) Uani 1 1 d . . .
C5 C 0.44627(9) 0.34692(16) 0.48801(9) 0.0179(3) Uani 1 1 d . . .
C6 C 0.39269(9) 0.15367(17) 0.62008(9) 0.0202(4) Uani 1 1 d . . .
C7 C 0.30583(9) 0.17121(18) 0.60036(9) 0.0219(4) Uani 1 1 d . . .
H7 H 0.2843(10) 0.2395(19) 0.6212(11) 0.025(5) Uiso 1 1 d . . .
C8 C 0.25842(9) 0.06516(17) 0.54824(9) 0.0226(4) Uani 1 1 d . . .
C9 C 0.31466(10) -0.01303(17) 0.53038(10) 0.0233(4) Uani 1 1 d . . .
H9 H 0.3009(9) -0.0876(17) 0.4961(10) 0.016(4) Uiso 1 1 d . . .
C10 C 0.39611(10) 0.04120(17) 0.57370(9) 0.0219(4) Uani 1 1 d . . .
H10 H 0.4438(10) 0.0101(18) 0.5705(10) 0.019(4) Uiso 1 1 d . . .
C11 C 0.30014(11) 0.5126(2) 0.56231(11) 0.0292(4) Uani 1 1 d . . .
H11C H 0.3069(13) 0.608(2) 0.5629(13) 0.054(7) Uiso 1 1 d . . .
H11B H 0.2406(12) 0.499(2) 0.5331(13) 0.051(6) Uiso 1 1 d . . .
H11A H 0.3175(12) 0.487(2) 0.6156(13) 0.046(6) Uiso 1 1 d . . .
C12 C 0.24611(11) 0.53872(19) 0.37534(11) 0.0282(4) Uani 1 1 d . . .
H12C H 0.2055(14) 0.541(3) 0.3926(14) 0.063(8) Uiso 1 1 d . . .
H12B H 0.2259(14) 0.518(3) 0.3214(16) 0.076(8) Uiso 1 1 d . . .
H12A H 0.2619(12) 0.630(2) 0.3777(13) 0.051(7) Uiso 1 1 d . . .
C13 C 0.38377(10) 0.39478(19) 0.33146(10) 0.0260(4) Uani 1 1 d . . .
H13C H 0.3418(11) 0.454(2) 0.2940(12) 0.041(6) Uiso 1 1 d . . .
H13B H 0.4379(12) 0.434(2) 0.3368(12) 0.041(6) Uiso 1 1 d . . .
H13A H 0.3771(13) 0.307(2) 0.3086(13) 0.052(7) Uiso 1 1 d . . .
C14 C 0.52448(10) 0.28002(19) 0.49340(10) 0.0241(4) Uani 1 1 d . . .
H14C H 0.5314(11) 0.194(2) 0.5145(11) 0.030(5) Uiso 1 1 d . . .
H14B H 0.5245(11) 0.271(2) 0.4430(12) 0.037(6) Uiso 1 1 d . . .
H14A H 0.5728(13) 0.326(2) 0.5267(13) 0.050(6) Uiso 1 1 d . . .
C15 C 0.58110(11) 0.2312(2) 0.69330(11) 0.0295(4) Uani 1 1 d . . .
H15C H 0.5866(11) 0.160(2) 0.6653(12) 0.037(6) Uiso 1 1 d . . .
H15B H 0.6211(12) 0.302(2) 0.6934(13) 0.046(6) Uiso 1 1 d . . .
H15A H 0.5963(13) 0.204(2) 0.7474(14) 0.053(7) Uiso 1 1 d . . .
C16 C 0.46614(11) 0.3919(2) 0.74230(10) 0.0293(4) Uani 1 1 d . . .
H16C H 0.4079(12) 0.407(2) 0.7371(12) 0.045(6) Uiso 1 1 d . . .
H16B H 0.4939(13) 0.342(2) 0.7917(13) 0.053(7) Uiso 1 1 d . . .
H16A H 0.4930(12) 0.472(2) 0.7476(12) 0.047(6) Uiso 1 1 d . . .
C17 C 0.16889(10) 0.0276(2) 0.53197(10) 0.0303(4) Uani 1 1 d . . .
C18 C 0.17507(13) -0.0342(3) 0.61256(13) 0.0484(6) Uani 1 1 d . . .
H18C H 0.2100(11) -0.111(2) 0.6248(11) 0.033(5) Uiso 1 1 d . . .
H18B H 0.1172(13) -0.063(2) 0.6074(13) 0.057(7) Uiso 1 1 d . . .
H18A H 0.1966(13) 0.040(2) 0.6592(14) 0.057(7) Uiso 1 1 d . . .
C19 C 0.11146(11) 0.1510(2) 0.51161(12) 0.0385(5) Uani 1 1 d . . .
H19C H 0.1314(13) 0.206(2) 0.5533(14) 0.048(6) Uiso 1 1 d . . .
H19B H 0.0992(13) 0.191(2) 0.4539(14) 0.057(7) Uiso 1 1 d . . .
H19A H 0.0584(14) 0.120(3) 0.5043(14) 0.064(7) Uiso 1 1 d . . .
C20 C 0.13099(12) -0.0775(2) 0.46324(12) 0.0385(5) Uani 1 1 d . . .
H20C H 0.1272(10) -0.0418(19) 0.4106(11) 0.028(5) Uiso 1 1 d . . .
H20B H 0.1607(12) -0.161(2) 0.4789(13) 0.042(6) Uiso 1 1 d . . .
H20A H 0.0736(13) -0.099(2) 0.4548(13) 0.052(6) Uiso 1 1 d . . .
C21 C 0.20126(10) 0.22159(18) 0.38065(10) 0.0230(4) Uani 1 1 d . . .
H21B H 0.1679(11) 0.2977(19) 0.3804(11) 0.027(5) Uiso 1 1 d . . .
H21A H 0.1707(11) 0.148(2) 0.3851(11) 0.035(5) Uiso 1 1 d . . .
C22 C 0.20992(10) 0.20768(18) 0.30032(10) 0.0237(4) Uani 1 1 d . . .
H22 H 0.2272(10) 0.2940(18) 0.2848(11) 0.023(5) Uiso 1 1 d . . .
C23 C 0.27171(10) 0.09280(18) 0.30760(10) 0.0249(4) Uani 1 1 d . . .
H23 H 0.2868(11) 0.099(2) 0.2562(12) 0.039(6) Uiso 1 1 d . . .
C24 C 0.35026(9) 0.08966(17) 0.38986(9) 0.0208(4) Uani 1 1 d . . .
H24B H 0.3633(10) 0.0018(19) 0.4068(11) 0.026(5) Uiso 1 1 d . . .
H24A H 0.3997(11) 0.120(2) 0.3830(11) 0.036(5) Uiso 1 1 d . . .
C25 C 0.21680(10) -0.0333(2) 0.28981(11) 0.0303(4) Uani 1 1 d . . .
H25 H 0.2331(11) -0.094(2) 0.2561(12) 0.037(6) Uiso 1 1 d . . .
H25B H 0.2283(11) -0.083(2) 0.3446(12) 0.036(5) Uiso 1 1 d . . .
C26 C 0.12980(10) 0.15702(19) 0.22880(10) 0.0286(4) Uani 1 1 d . . .
H26 H 0.0777(10) 0.2028(16) 0.2263(10) 0.015(4) Uiso 1 1 d . . .
H26B H 0.1320(11) 0.170(2) 0.1763(12) 0.039(6) Uiso 1 1 d . . .
C27 C 0.07113(11) -0.0734(2) 0.17767(11) 0.0330(5) Uani 1 1 d . . .
C28 C -0.01653(12) -0.0104(3) 0.14532(16) 0.0496(7) Uani 1 1 d . . .
H28C H -0.0184(12) 0.073(2) 0.1114(13) 0.046(6) Uiso 1 1 d . . .
H28B H -0.0587(12) -0.074(2) 0.1020(13) 0.048(6) Uiso 1 1 d . . .
H28A H -0.0305(14) 0.003(3) 0.1915(15) 0.066(8) Uiso 1 1 d . . .
C29 C 0.07019(13) -0.2114(2) 0.21396(14) 0.0430(6) Uani 1 1 d . . .
H29C H 0.0309(13) -0.268(2) 0.1767(13) 0.049(6) Uiso 1 1 d . . .
H29B H 0.0559(12) -0.201(2) 0.2613(13) 0.042(6) Uiso 1 1 d . . .
H29A H 0.1262(15) -0.257(3) 0.2328(16) 0.070(8) Uiso 1 1 d . . .
C30 C 0.09585(14) -0.0865(2) 0.10604(13) 0.0444(6) Uani 1 1 d . . .
H30C H 0.1516(13) -0.125(2) 0.1249(13) 0.052(7) Uiso 1 1 d . . .
H30B H 0.0941(14) 0.002(3) 0.0832(15) 0.064(8) Uiso 1 1 d . . .
H30A H 0.0602(13) -0.142(2) 0.0648(14) 0.056(7) Uiso 1 1 d . . .

loop_
_atom_site_aniso_label
_atom_site_aniso_U_11
_atom_site_aniso_U_22
_atom_site_aniso_U_33
_atom_site_aniso_U_23
_atom_site_aniso_U_13
_atom_site_aniso_U_12
Ti1 0.01648(11) 0.01602(14) 0.01547(12) -0.00021(10) 0.00622(9) -0.00130(11)
Si1 0.01963(18) 0.0213(2) 0.01621(18) -0.00209(16) 0.00617(15) -0.00328(17)
N1 0.0240(6) 0.0273(8) 0.0265(7) -0.0038(6) 0.0064(5) -0.0041(6)
C1 0.0173(6) 0.0146(7) 0.0200(7) -0.0028(6) 0.0075(5) -0.0037(6)
C2 0.0191(6) 0.0172(8) 0.0233(7) -0.0037(6) 0.0100(6) -0.0016(6)
C3 0.0207(7) 0.0154(8) 0.0239(7) -0.0001(6) 0.0082(6) -0.0023(6)
C4 0.0218(7) 0.0176(8) 0.0197(7) 0.0005(6) 0.0092(5) -0.0045(6)
C5 0.0174(6) 0.0159(8) 0.0204(7) -0.0011(6) 0.0083(5) -0.0036(6)
C6 0.0229(7) 0.0201(8) 0.0149(6) 0.0021(6) 0.0056(6) -0.0019(6)
C7 0.0250(7) 0.0235(9) 0.0215(7) -0.0002(6) 0.0142(6) -0.0042(7)
C8 0.0250(7) 0.0234(9) 0.0181(7) 0.0034(6) 0.0082(6) -0.0051(7)
C9 0.0303(8) 0.0162(8) 0.0202(7) 0.0013(6) 0.0080(6) -0.0051(7)
C10 0.0216(7) 0.0205(8) 0.0203(7) 0.0046(6) 0.0059(6) 0.0021(7)
C11 0.0314(8) 0.0277(10) 0.0326(8) -0.0038(7) 0.0178(7) 0.0033(7)
C12 0.0269(8) 0.0214(9) 0.0315(9) 0.0053(7) 0.0082(7) 0.0034(7)
C13 0.0313(8) 0.0275(10) 0.0198(7) 0.0011(7) 0.0115(6) -0.0053(7)
C14 0.0229(7) 0.0238(9) 0.0277(8) -0.0031(7) 0.0130(6) -0.0007(7)
C15 0.0242(8) 0.0315(10) 0.0282(9) 0.0010(8) 0.0070(7) 0.0002(8)
C16 0.0328(8) 0.0375(11) 0.0200(7) -0.0072(7) 0.0136(6) -0.0101(8)
C17 0.0282(8) 0.0381(11) 0.0264(8) 0.0008(7) 0.0135(6) -0.0110(8)
C18 0.0432(10) 0.0678(16) 0.0359(10) 0.0093(10) 0.0186(8) -0.0199(11)
C19 0.0283(8) 0.0544(14) 0.0373(10) -0.0056(9) 0.0183(7) -0.0062(9)
C20 0.0325(9) 0.0409(12) 0.0384(10) -0.0039(9) 0.0120(8) -0.0184(9)
C21 0.0189(7) 0.0219(9) 0.0255(8) 0.0012(6) 0.0071(6) -0.0028(7)
C22 0.0224(7) 0.0229(9) 0.0219(7) 0.0002(6) 0.0060(6) -0.0016(7)
C23 0.0246(7) 0.0278(9) 0.0207(7) -0.0047(6) 0.0082(6) -0.0018(7)
C24 0.0213(7) 0.0199(8) 0.0216(7) -0.0022(6) 0.0097(6) 0.0006(6)
C25 0.0243(8) 0.0314(10) 0.0305(9) -0.0052(8) 0.0074(7) -0.0019(7)
C26 0.0257(8) 0.0304(10) 0.0225(8) 0.0015(7) 0.0038(7) -0.0007(7)
C27 0.0238(8) 0.0340(11) 0.0340(9) -0.0101(8) 0.0057(7) -0.0072(8)
C28 0.0240(9) 0.0493(14) 0.0599(14) -0.0125(11) 0.0036(9) -0.0072(9)
C29 0.0396(10) 0.0401(12) 0.0447(11) -0.0096(9) 0.0138(9) -0.0133(9)
C30 0.0468(11) 0.0472(13) 0.0324(10) -0.0107(9) 0.0108(9) -0.0092(10)

loop_
_atom_type_symbol
_atom_type_description
_atom_type_scat_dispersion_real
_atom_type_scat_dispersion_imag
_atom_type_scat_source
C C 0.0033 0.0016 'International Tables Vol C Tables 4.2.6.8 and 6.1.1.4'
H H 0.0000 0.0000 'International Tables Vol C Tables 4.2.6.8 and 6.1.1.4'
N N 0.0061 0.0033 'International Tables Vol C Tables 4.2.6.8 and 6.1.1.4'
Si Si 0.0817 0.0704 'International Tables Vol C Tables 4.2.6.8 and 6.1.1.4'
Ti Ti 0.2776 0.4457 'International Tables Vol C Tables 4.2.6.8 and 6.1.1.4'

loop_
_geom_angle_atom_site_label_1
_geom_angle_atom_site_label_2
_geom_angle_atom_site_label_3
_geom_angle
_geom_angle_site_symmetry_1
_geom_angle_site_symmetry_3
_geom_angle_publ_flag
C21 Ti1 C24 82.86(6) . . ?
C21 Ti1 C1 134.72(6) . . ?
C24 Ti1 C1 118.93(6) . . ?
C21 Ti1 C10 129.73(6) . . ?
C24 Ti1 C10 84.89(6) . . ?
C1 Ti1 C10 93.38(5) . . ?
C21 Ti1 C2 100.72(6) . . ?
C24 Ti1 C2 135.93(6) . . ?
C1 Ti1 C2 35.36(5) . . ?
C10 Ti1 C2 121.11(5) . . ?
C21 Ti1 C6 137.34(6) . . ?
C24 Ti1 C6 118.13(6) . . ?
C1 Ti1 C6 70.01(5) . . ?
C10 Ti1 C6 34.48(6) . . ?
C2 Ti1 C6 88.84(6) . . ?
C21 Ti1 C7 103.74(6) . . ?
C24 Ti1 C7 134.88(6) . . ?
C1 Ti1 C7 88.14(5) . . ?
C10 Ti1 C7 56.26(6) . . ?
C2 Ti1 C7 87.42(6) . . ?
C6 Ti1 C7 34.65(5) . . ?
C21 Ti1 C5 127.08(6) . . ?
C24 Ti1 C5 85.54(6) . . ?
C1 Ti1 C5 34.63(5) . . ?
C10 Ti1 C5 100.12(5) . . ?
C2 Ti1 C5 57.09(5) . . ?
C6 Ti1 C5 93.05(5) . . ?
C7 Ti1 C5 120.24(5) . . ?
C21 Ti1 C9 96.08(6) . . ?
C24 Ti1 C9 80.34(6) . . ?
C1 Ti1 C9 124.94(5) . . ?
C10 Ti1 C9 33.71(5) . . ?
C2 Ti1 C9 141.38(6) . . ?
C6 Ti1 C9 56.32(5) . . ?
C7 Ti1 C9 54.72(6) . . ?
C5 Ti1 C9 132.32(5) . . ?
C21 Ti1 C3 79.45(6) . . ?
C24 Ti1 C3 107.48(6) . . ?
C1 Ti1 C3 56.89(5) . . ?
C10 Ti1 C3 150.24(5) . . ?
C2 Ti1 C3 33.60(5) . . ?
C6 Ti1 C3 121.91(5) . . ?
C7 Ti1 C3 117.63(6) . . ?
C5 Ti1 C3 55.55(5) . . ?
C9 Ti1 C3 170.24(6) . . ?
C21 Ti1 C4 93.85(6) . . ?
C24 Ti1 C4 80.43(6) . . ?
C1 Ti1 C4 56.35(5) . . ?
C10 Ti1 C4 131.60(5) . . ?
C2 Ti1 C4 55.56(6) . . ?
C6 Ti1 C4 124.55(5) . . ?
C7 Ti1 C4 141.62(6) . . ?
C5 Ti1 C4 33.24(5) . . ?
C9 Ti1 C4 157.04(6) . . ?
C3 Ti1 C4 32.71(5) . . ?
C21 Ti1 C8 83.03(6) . . ?
C24 Ti1 C8 107.70(6) . . ?
C1 Ti1 C8 120.59(5) . . ?
C10 Ti1 C8 55.10(5) . . ?
C2 Ti1 C8 116.35(6) . . ?
C6 Ti1 C8 56.02(5) . . ?
C7 Ti1 C8 32.82(5) . . ?
C5 Ti1 C8 149.08(5) . . ?
C9 Ti1 C8 32.18(6) . . ?
C3 Ti1 C8 138.09(6) . . ?
C4 Ti1 C8 170.75(6) . . ?
C16 Si1 C6 112.80(8) . . ?
C16 Si1 C1 114.89(8) . . ?
C6 Si1 C1 93.71(7) . . ?
C16 Si1 C15 107.36(8) . . ?
C6 Si1 C15 112.51(8) . . ?
C1 Si1 C15 115.29(8) . . ?
C26 N1 C27 117.52(13) . . ?
C26 N1 C25 108.15(13) . . ?
C27 N1 C25 116.90(15) . . ?
C5 C1 C2 106.15(13) . . ?
C5 C1 Si1 124.58(11) . . ?
C2 C1 Si1 124.21(12) . . ?
C5 C1 Ti1 74.81(8) . . ?
C2 C1 Ti1 72.46(8) . . ?
Si1 C1 Ti1 98.06(7) . . ?
C3 C2 C1 108.89(14) . . ?
C3 C2 C11 122.62(14) . . ?
C1 C2 C11 127.98(14) . . ?
C3 C2 Ti1 78.14(9) . . ?
C1 C2 Ti1 72.18(9) . . ?
C11 C2 Ti1 122.70(12) . . ?
C2 C3 C4 107.94(13) . . ?
C2 C3 C12 124.96(16) . . ?
C4 C3 C12 126.25(15) . . ?
C2 C3 Ti1 68.26(9) . . ?
C4 C3 Ti1 74.74(9) . . ?
C12 C3 Ti1 130.68(11) . . ?
C3 C4 C5 108.11(14) . . ?
C3 C4 C13 126.75(14) . . ?
C5 C4 C13 124.71(15) . . ?
C3 C4 Ti1 72.56(9) . . ?
C5 C4 Ti1 69.38(9) . . ?
C13 C4 Ti1 129.54(11) . . ?
C4 C5 C1 108.85(13) . . ?
C4 C5 C14 124.04(15) . . ?
C1 C5 C14 126.99(13) . . ?
C4 C5 Ti1 77.38(9) . . ?
C1 C5 Ti1 70.56(9) . . ?
C14 C5 Ti1 121.41(11) . . ?
C10 C6 C7 105.44(13) . . ?
C10 C6 Si1 125.39(13) . . ?
C7 C6 Si1 123.58(13) . . ?
C10 C6 Ti1 72.23(9) . . ?
C7 C6 Ti1 74.18(9) . . ?
Si1 C6 Ti1 97.69(7) . . ?
C8 C7 C6 109.83(15) . . ?
C8 C7 Ti1 79.18(10) . . ?
C6 C7 Ti1 71.17(9) . . ?
C9 C8 C7 106.55(14) . . ?
C9 C8 C17 126.99(16) . . ?
C7 C8 C17 125.13(16) . . ?
C9 C8 Ti1 71.08(10) . . ?
C7 C8 Ti1 68.00(9) . . ?
C17 C8 Ti1 135.84(11) . . ?
C8 C9 C10 108.62(15) . . ?
C8 C9 Ti1 76.75(10) . . ?
C10 C9 Ti1 68.32(9) . . ?
C6 C10 C9 109.35(15) . . ?
C6 C10 Ti1 73.28(9) . . ?
C9 C10 Ti1 77.98(9) . . ?
C19 C17 C8 112.24(16) . . ?
C19 C17 C20 109.58(15) . . ?
C8 C17 C20 112.05(16) . . ?
C19 C17 C18 108.20(17) . . ?
C8 C17 C18 105.82(13) . . ?
C20 C17 C18 108.76(17) . . ?
C22 C21 Ti1 106.29(11) . . ?
C21 C22 C26 113.01(15) . . ?
C21 C22 C23 110.15(13) . . ?
C26 C22 C23 101.23(14) . . ?
C25 C23 C24 114.53(14) . . ?
C25 C23 C22 102.73(13) . . ?
C24 C23 C22 114.23(14) . . ?
C23 C24 Ti1 108.15(11) . . ?
N1 C25 C23 106.46(15) . . ?
N1 C26 C22 103.66(13) . . ?
N1 C27 C29 107.38(15) . . ?
N1 C27 C30 113.35(16) . . ?
C29 C27 C30 110.23(18) . . ?
N1 C27 C28 107.53(16) . . ?
C29 C27 C28 109.33(18) . . ?
C30 C27 C28 108.94(17) . . ?

loop_
_geom_bond_atom_site_label_1
_geom_bond_atom_site_label_2
_geom_bond_distance
_geom_bond_site_symmetry_2
_geom_bond_publ_flag
Ti1 C21 2.1470(15) . ?
Ti1 C24 2.1920(17) . ?
Ti1 C1 2.3595(14) . ?
Ti1 C10 2.3597(16) . ?
Ti1 C2 2.3632(16) . ?
Ti1 C6 2.3732(15) . ?
Ti1 C7 2.4124(17) . ?
Ti1 C5 2.4148(15) . ?
Ti1 C9 2.4837(17) . ?
Ti1 C3 2.4898(16) . ?
Ti1 C4 2.5177(16) . ?
Ti1 C8 2.5557(17) . ?
Si1 C16 1.8489(19) . ?
Si1 C6 1.8587(16) . ?
Si1 C1 1.8623(15) . ?
Si1 C15 1.8609(18) . ?
N1 C26 1.449(2) . ?
N1 C27 1.474(2) . ?
N1 C25 1.477(2) . ?
C1 C5 1.422(2) . ?
C1 C2 1.434(2) . ?
C2 C3 1.408(2) . ?
C2 C11 1.500(2) . ?
C3 C4 1.410(2) . ?
C3 C12 1.497(2) . ?
C4 C5 1.414(2) . ?
C4 C13 1.495(2) . ?
C5 C14 1.494(2) . ?
C6 C10 1.403(2) . ?
C6 C7 1.425(2) . ?
C7 C8 1.410(2) . ?
C8 C9 1.398(2) . ?
C8 C17 1.522(2) . ?
C9 C10 1.409(2) . ?
C17 C19 1.522(3) . ?
C17 C20 1.525(3) . ?
C17 C18 1.528(3) . ?
C21 C22 1.520(3) . ?
C22 C26 1.524(2) . ?
C22 C23 1.537(2) . ?
C23 C25 1.522(3) . ?
C23 C24 1.525(2) . ?
C27 C29 1.511(3) . ?
C27 C30 1.531(3) . ?
C27 C28 1.528(3) . ?
